data_4125684
loop_
_publ_author_name
'Lopchuk, Justin M.'
'Fjelbye, Kasper'
'Kawamata, Yu'
'Malins, Lara R.'
'Pan, Chung-Mao'
'Gianatassio, Ryan'
'Wang, Jie'
'Prieto, Liher'
'Bradow, James'
'Brandt, Thomas A.'
'Collins, Michael R.'
'Elleraas, Jeff'
'Ewanicki, Jason'
'Farrell, William'
'Fadeyi, Olugbeminiyi O.'
'Gallego, Gary M.'
'Mousseau, James J.'
'Oliver, Robert'
'Sach, Neal W.'
'Smith, Jason K.'
'Spangler, Jillian E.'
'Zhu, Huichin'
'Zhu, Jinjiang'
'Baran, Phil S.'

_publ_section_title
;
 Strain-Release Heteroatom Functionalization: Development, Scope, and
 Stereospecificity.
;
_journal_issue 8
_journal_name_full 'Journal of the American Chemical Society'
_journal_page_first 3209
_journal_page_last 3226
_journal_paper_doi 10.1021/jacs.6b13229
_journal_volume 139
_journal_year 2017
_chemical_formula_moiety 'C12 H22 N2 O3'
_chemical_formula_sum 'C12 H22 N2 O3'
_chemical_formula_weight 242.31
_chemical_name_systematic
;
 ?
;
_space_group_crystal_system monoclinic
_space_group_IT_number 14
_space_group_name_Hall '-P 2ybc'
_space_group_name_H-M_alt 'P 1 21/c 1'
_symmetry_space_group_name_Hall '-P 2ybc'
_symmetry_space_group_name_H-M 'P 1 21/c 1'
_atom_sites_solution_hydrogens difmap
_audit_creation_date 2015-07-22
_audit_creation_method
;
Olex2 1.2-beta
(compiled 2015.01.26 svn.r3150 for OlexSys, GUI svn.r4998)
;
_cell_angle_alpha 90
_cell_angle_beta 93.662(3)
_cell_angle_gamma 90
_cell_formula_units_Z 4
_cell_length_a 13.4547(10)
_cell_length_b 8.8610(7)
_cell_length_c 11.0710(10)
_cell_measurement_reflns_used 2952
_cell_measurement_temperature 100
_cell_measurement_theta_max 25.333
_cell_measurement_theta_min 2.754
_cell_volume 1317.21(19)
_computing_cell_refinement 'SAINT v8.34A (Bruker, 2013)'
_computing_data_collection 'APEX2 v2013.6-2 (Bruker, 2013)'
_computing_data_reduction 'SAINT v8.34A (Bruker, 2013)'
_computing_molecular_graphics 'Olex2 (Dolomanov et al., 2009)'
_computing_publication_material 'Olex2 (Dolomanov et al., 2009)'
_computing_structure_refinement 'ShelXL (Sheldrick, 2008)'
_computing_structure_solution 'XT (Sheldrick, 2008)'
_diffrn_ambient_temperature 100.0
_diffrn_detector 'Bruker APEX CCD'
_diffrn_detector_area_resol_mean 8.0
_diffrn_detector_type 'CCD Area Detector'
_diffrn_measured_fraction_theta_full 0.999
_diffrn_measured_fraction_theta_max 0.999
_diffrn_measurement_device 'Kappa Four-Circle Diffractometer'
_diffrn_measurement_device_type 'Bruker X8 APEX Mo'
_diffrn_measurement_method '\w and \f scans'
_diffrn_radiation_monochromator graphite
_diffrn_radiation_probe x-ray
_diffrn_radiation_type MoK\a
_diffrn_radiation_wavelength 0.71073
_diffrn_reflns_av_R_equivalents 0.0371
_diffrn_reflns_av_unetI/netI 0.0384
_diffrn_reflns_Laue_measured_fraction_full 0.999
_diffrn_reflns_Laue_measured_fraction_max 0.999
_diffrn_reflns_limit_h_max 16
_diffrn_reflns_limit_h_min -16
_diffrn_reflns_limit_k_max 10
_diffrn_reflns_limit_k_min -10
_diffrn_reflns_limit_l_max 13
_diffrn_reflns_limit_l_min -13
_diffrn_reflns_number 7814
_diffrn_reflns_point_group_measured_fraction_full 0.999
_diffrn_reflns_point_group_measured_fraction_max 0.999
_diffrn_reflns_theta_full 25.000
_diffrn_reflns_theta_max 25.345
_diffrn_reflns_theta_min 2.754
_diffrn_source 'sealed tube'
_diffrn_source_type fine-focus
_diffrn_standards_number 0
_exptl_absorpt_coefficient_mu 0.088
_exptl_absorpt_correction_T_max 0.0916
_exptl_absorpt_correction_T_min 0.0669
_exptl_absorpt_correction_type multi-scan
_exptl_absorpt_process_details
;
SADABS-2014/4 (Bruker,2014/4) was used for absorption correction.
wR2(int) was 0.0528 before and 0.0464 after correction.
The Ratio of minimum to maximum transmission is 0.7303.
The \l/2 correction factor is 0.00150.
;
_exptl_crystal_colour colourless
_exptl_crystal_colour_primary colourless
_exptl_crystal_density_diffrn 1.222
_exptl_crystal_description Block
_exptl_crystal_F_000 528
_exptl_crystal_size_max 0.32
_exptl_crystal_size_mid 0.3
_exptl_crystal_size_min 0.25
_refine_diff_density_max 0.152
_refine_diff_density_min -0.244
_refine_diff_density_rms 0.048
_refine_ls_extinction_method none
_refine_ls_goodness_of_fit_ref 1.050
_refine_ls_hydrogen_treatment refall
_refine_ls_matrix_type full
_refine_ls_number_parameters 242
_refine_ls_number_reflns 2406
_refine_ls_number_restraints 0
_refine_ls_restrained_S_all 1.050
_refine_ls_R_factor_all 0.0544
_refine_ls_R_factor_gt 0.0395
_refine_ls_shift/su_max 0.000
_refine_ls_shift/su_mean 0.000
_refine_ls_structure_factor_coef Fsqd
_refine_ls_weighting_details 'w=1/[\s^2^(Fo^2^)+(0.0428P)^2^+0.2923P] where P=(Fo^2^+2Fc^2^)/3'
_refine_ls_weighting_scheme calc
_refine_ls_wR_factor_gt 0.0872
_refine_ls_wR_factor_ref 0.0951
_reflns_Friedel_coverage 0.000
_reflns_number_gt 1907
_reflns_number_total 2406
_reflns_threshold_expression 'I > 2\s(I)'
_cod_data_source_file ja6b13229_si_005.cif
_cod_data_source_block baran531_a
_cod_depositor_comments
;
The following automatic conversions were performed:

'_diffrn_radiation_probe' value 'X-ray' changed to 'x-ray' according
to
/home/data/users/saulius/crontab/automatic-downloads/current/ACS/lib/dictionaries/cif_core.dic
dictionary named 'cif_core.dic' version 2.4.2 from 2011-04-26.

Automatic conversion script
Id: cif_fix_values 4973 2017-02-22 13:04:09Z antanas 
;
_cod_database_code 4125684
_shelxl_version_number 2014-3
_shelx_space_group_comment
;
The symmetry employed for this shelxl refinement is uniquely defined
by the following loop, which should always be used as a source of
symmetry information in preference to the above space-group names.
They are only intended as comments.
;
_shelx_estimated_absorpt_t_max 0.978
_shelx_estimated_absorpt_t_min 0.973
_olex2_refinement_description
;
;
_olex2_submission_special_instructions 'No special instructions were received'

loop_
_space_group_symop_operation_xyz
'x, y, z'
'-x, y+1/2, -z+1/2'
'-x, -y, -z'
'x, -y-1/2, z-1/2'

loop_
_atom_site_label
_atom_site_type_symbol
_atom_site_fract_x
_atom_site_fract_y
_atom_site_fract_z
_atom_site_U_iso_or_equiv
_atom_site_adp_type
_atom_site_occupancy
_atom_site_site_symmetry_order
_atom_site_calc_flag
O1 O 0.80442(7) 0.54909(11) 0.15941(9) 0.0217(3) Uani 1 1 d
O2 O 0.28567(8) 0.58855(13) 0.45940(9) 0.0259(3) Uani 1 1 d
O3 O 0.22858(7) 0.56714(11) 0.26021(9) 0.0201(3) Uani 1 1 d
N1 N 0.60513(8) 0.60190(13) 0.22534(11) 0.0161(3) Uani 1 1 d
N2 N 0.38914(9) 0.60501(15) 0.30709(11) 0.0224(3) Uani 1 1 d
C1 C 0.63431(11) 0.62297(18) 0.10126(14) 0.0202(4) Uani 1 1 d
H1A H 0.6532(12) 0.7320(19) 0.0866(14) 0.025(4) Uiso 1 1 d
H1B H 0.5769(12) 0.5966(17) 0.0423(14) 0.021(4) Uiso 1 1 d
C2 C 0.72074(11) 0.51955(19) 0.07734(15) 0.0219(4) Uani 1 1 d
H2A H 0.7005(11) 0.4140(18) 0.0860(13) 0.016(4) Uiso 1 1 d
H2B H 0.7430(12) 0.5395(18) -0.0043(16) 0.027(4) Uiso 1 1 d
C3 C 0.77694(11) 0.53167(19) 0.28142(14) 0.0225(4) Uani 1 1 d
H3A H 0.7581(11) 0.4232(18) 0.2954(14) 0.023(4) Uiso 1 1 d
H3B H 0.8371(13) 0.5571(17) 0.3345(14) 0.024(4) Uiso 1 1 d
C4 C 0.69178(11) 0.63567(18) 0.30804(15) 0.0205(4) Uani 1 1 d
H4A H 0.7132(12) 0.742(2) 0.2982(14) 0.028(4) Uiso 1 1 d
H4B H 0.6744(11) 0.6180(17) 0.3916(14) 0.022(4) Uiso 1 1 d
C5 C 0.47794(11) 0.6644(2) 0.37332(14) 0.0225(4) Uani 1 1 d
H5A H 0.5138(13) 0.5872(19) 0.4257(15) 0.030(5) Uiso 1 1 d
H5B H 0.4641(12) 0.7541(19) 0.4244(15) 0.028(4) Uiso 1 1 d
C6 C 0.52137(10) 0.69949(17) 0.25005(13) 0.0179(3) Uani 1 1 d
H6 H 0.5373(11) 0.8074(18) 0.2380(13) 0.020(4) Uiso 1 1 d
C7 C 0.42043(11) 0.64890(18) 0.18749(14) 0.0193(3) Uani 1 1 d
H7A H 0.3796(11) 0.7305(18) 0.1471(14) 0.020(4) Uiso 1 1 d
H7B H 0.4246(11) 0.5633(18) 0.1296(14) 0.023(4) Uiso 1 1 d
C8 C 0.29818(11) 0.58791(16) 0.35157(14) 0.0183(3) Uani 1 1 d
C9 C 0.12143(10) 0.55347(16) 0.28557(14) 0.0198(4) Uani 1 1 d
C10 C 0.10524(13) 0.41147(19) 0.35775(17) 0.0259(4) Uani 1 1 d
H10A H 0.1270(13) 0.321(2) 0.3154(16) 0.035(5) Uiso 1 1 d
H10B H 0.1417(13) 0.418(2) 0.4398(17) 0.039(5) Uiso 1 1 d
H10C H 0.0329(14) 0.399(2) 0.3665(15) 0.037(5) Uiso 1 1 d
C11 C 0.08875(13) 0.6935(2) 0.35067(19) 0.0306(4) Uani 1 1 d
H11A H 0.1195(15) 0.700(2) 0.436(2) 0.053(6) Uiso 1 1 d
H11B H 0.1044(14) 0.784(2) 0.3057(17) 0.044(5) Uiso 1 1 d
H11C H 0.0154(14) 0.689(2) 0.3573(16) 0.039(5) Uiso 1 1 d
C12 C 0.07191(12) 0.5433(2) 0.15917(16) 0.0297(4) Uani 1 1 d
H12A H 0.0943(13) 0.451(2) 0.1182(16) 0.037(5) Uiso 1 1 d
H12B H 0.0883(13) 0.632(2) 0.1114(17) 0.040(5) Uiso 1 1 d
H12C H -0.0032(15) 0.5373(19) 0.1612(16) 0.037(5) Uiso 1 1 d

loop_
_atom_site_aniso_label
_atom_site_aniso_U_11
_atom_site_aniso_U_22
_atom_site_aniso_U_33
_atom_site_aniso_U_23
_atom_site_aniso_U_13
_atom_site_aniso_U_12
O1 0.0147(5) 0.0250(6) 0.0256(6) 0.0003(5) 0.0036(4) -0.0001(4)
O2 0.0227(6) 0.0351(7) 0.0202(6) 0.0006(5) 0.0045(5) -0.0022(5)
O3 0.0123(5) 0.0262(6) 0.0218(6) 0.0000(5) 0.0027(4) -0.0025(4)
N1 0.0123(6) 0.0178(6) 0.0181(7) 0.0001(5) 0.0014(5) 0.0006(5)
N2 0.0159(6) 0.0344(8) 0.0169(7) -0.0022(6) 0.0012(5) -0.0049(6)
C1 0.0165(8) 0.0236(9) 0.0206(9) 0.0023(6) 0.0017(7) 0.0018(6)
C2 0.0174(8) 0.0252(9) 0.0234(9) -0.0011(7) 0.0033(7) 0.0012(6)
C3 0.0154(8) 0.0281(9) 0.0237(9) 0.0013(7) -0.0005(7) 0.0007(6)
C4 0.0165(8) 0.0249(9) 0.0199(9) -0.0014(7) 0.0003(6) -0.0016(6)
C5 0.0165(8) 0.0308(9) 0.0202(9) -0.0050(7) 0.0018(7) -0.0024(7)
C6 0.0157(8) 0.0171(8) 0.0209(8) -0.0022(6) 0.0017(6) 0.0009(6)
C7 0.0152(8) 0.0237(9) 0.0192(8) -0.0006(7) 0.0024(6) 0.0015(6)
C8 0.0173(8) 0.0154(7) 0.0223(8) -0.0014(6) 0.0024(6) 0.0003(6)
C9 0.0104(7) 0.0202(8) 0.0293(9) 0.0007(7) 0.0042(6) -0.0016(6)
C10 0.0215(9) 0.0212(9) 0.0353(10) 0.0015(7) 0.0039(8) -0.0030(7)
C11 0.0209(9) 0.0215(9) 0.0503(13) -0.0034(8) 0.0083(8) 0.0011(7)
C12 0.0162(9) 0.0416(11) 0.0312(10) 0.0059(9) 0.0009(7) -0.0046(8)

loop_
_atom_type_symbol
_atom_type_description
_atom_type_scat_dispersion_real
_atom_type_scat_dispersion_imag
_atom_type_scat_source
C C 0.0033 0.0016 'International Tables Vol C Tables 4.2.6.8 and 6.1.1.4'
H H 0.0000 0.0000 'International Tables Vol C Tables 4.2.6.8 and 6.1.1.4'
N N 0.0061 0.0033 'International Tables Vol C Tables 4.2.6.8 and 6.1.1.4'
O O 0.0106 0.0060 'International Tables Vol C Tables 4.2.6.8 and 6.1.1.4'

loop_
_geom_angle_atom_site_label_1
_geom_angle_atom_site_label_2
_geom_angle_atom_site_label_3
_geom_angle
C2 O1 C3 109.92(11)
C8 O3 C9 120.26(11)
C1 N1 C4 108.03(11)
C6 N1 C1 110.89(11)
C6 N1 C4 110.76(11)
C5 N2 C7 94.87(11)
C8 N2 C5 125.90(12)
C8 N2 C7 132.43(13)
N1 C1 H1A 110.9(9)
N1 C1 H1B 109.8(8)
N1 C1 C2 109.95(12)
H1A C1 H1B 107.9(12)
C2 C1 H1A 110.1(9)
C2 C1 H1B 108.2(9)
O1 C2 C1 111.15(13)
O1 C2 H2A 109.0(9)
O1 C2 H2B 106.1(10)
C1 C2 H2A 109.8(9)
C1 C2 H2B 109.4(9)
H2A C2 H2B 111.3(13)
O1 C3 H3A 109.3(9)
O1 C3 H3B 106.5(9)
O1 C3 C4 111.25(13)
H3A C3 H3B 109.2(12)
C4 C3 H3A 110.4(9)
C4 C3 H3B 110.1(9)
N1 C4 C3 109.61(12)
N1 C4 H4A 110.5(10)
N1 C4 H4B 109.1(9)
C3 C4 H4A 109.1(9)
C3 C4 H4B 108.4(9)
H4A C4 H4B 110.1(13)
N2 C5 H5A 113.2(10)
N2 C5 H5B 113.3(9)
N2 C5 C6 88.42(11)
H5A C5 H5B 108.4(13)
C6 C5 H5A 116.9(9)
C6 C5 H5B 115.7(9)
N1 C6 C5 112.66(12)
N1 C6 H6 111.7(9)
N1 C6 C7 114.17(12)
C5 C6 H6 114.2(8)
C5 C6 C7 88.09(11)
C7 C6 H6 114.2(9)
N2 C7 C6 88.12(11)
N2 C7 H7A 114.5(9)
N2 C7 H7B 114.2(9)
C6 C7 H7A 115.6(9)
C6 C7 H7B 115.1(9)
H7A C7 H7B 108.4(13)
O2 C8 O3 127.22(13)
O2 C8 N2 122.71(14)
O3 C8 N2 110.05(12)
O3 C9 C10 109.90(12)
O3 C9 C11 109.67(12)
O3 C9 C12 101.80(12)
C10 C9 C11 111.95(14)
C12 C9 C10 111.66(14)
C12 C9 C11 111.39(14)
C9 C10 H10A 111.6(10)
C9 C10 H10B 110.5(10)
C9 C10 H10C 108.5(10)
H10A C10 H10B 109.5(14)
H10A C10 H10C 106.5(14)
H10B C10 H10C 110.1(14)
C9 C11 H11A 112.1(12)
C9 C11 H11B 110.6(11)
C9 C11 H11C 108.8(10)
H11A C11 H11B 110.1(16)
H11A C11 H11C 106.6(15)
H11B C11 H11C 108.6(15)
C9 C12 H12A 110.1(10)
C9 C12 H12B 110.4(11)
C9 C12 H12C 111.3(10)
H12A C12 H12B 109.5(14)
H12A C12 H12C 107.3(14)
H12B C12 H12C 108.2(14)

loop_
_geom_bond_atom_site_label_1
_geom_bond_atom_site_label_2
_geom_bond_distance
O1 C2 1.4252(18)
O1 C3 1.4314(18)
O2 C8 1.2162(17)
O3 C8 1.3464(18)
O3 C9 1.4913(16)
N1 C1 1.4645(18)
N1 C4 1.4665(19)
N1 C6 1.4602(18)
N2 C5 1.460(2)
N2 C7 1.4672(19)
N2 C8 1.3567(18)
C1 H1A 1.014(17)
C1 H1B 1.007(16)
C1 C2 1.517(2)
C2 H2A 0.981(16)
C2 H2B 0.986(17)
C3 H3A 1.009(16)
C3 H3B 0.995(17)
C3 C4 1.514(2)
C4 H4A 0.993(17)
C4 H4B 0.981(15)
C5 H5A 1.001(17)
C5 H5B 1.000(17)
C5 C6 1.550(2)
C6 H6 0.991(16)
C6 C7 1.551(2)
C7 H7A 0.996(16)
C7 H7B 0.997(16)
C9 C10 1.514(2)
C9 C11 1.514(2)
C9 C12 1.514(2)
C10 H10A 0.983(19)
C10 H10B 1.006(19)
C10 H10C 0.990(19)
C11 H11A 1.00(2)
C11 H11B 0.97(2)
C11 H11C 0.995(19)
C12 H12A 0.994(19)
C12 H12B 0.984(19)
C12 H12C 1.014(19)
